data_4331982
loop_
_publ_author_name
'Shi, Wei'
'Chen, Xiao-Yan'
'Zhao, Bin'
'Yu, Ao'
'Song, Hai-Bin'
'Cheng, Peng'
'Wang, Hong-Gen'
'Liao, Dai-Zheng'
'Yan, Shi-Ping'

_publ_section_title
;
 Construction of 3d&#x2212;4f Mixed-Metal Complexes Based on a Binuclear
 Oxovanadium Unit:&#x00A0; Synthesis, Crystal Structure, EPR, and Magnetic
 Properties
;
_journal_issue 10
_journal_name_full 'Inorganic Chemistry'
_journal_page_first 3949
_journal_page_last 3957
_journal_paper_doi 10.1021/ic051979y
_journal_volume 45
_journal_year 2006
_chemical_formula_sum 'C27 H66 Ce N6 O36 V3'
_chemical_formula_weight 1343.80
_chemical_name_systematic
; 
 ? 
;
_space_group_IT_number 2
_symmetry_cell_setting triclinic
_symmetry_space_group_name_Hall '-P 1'
_symmetry_space_group_name_H-M 'P -1'
_atom_sites_solution_hydrogens geom
_atom_sites_solution_primary direct
_atom_sites_solution_secondary difmap
_audit_creation_method SHELXL-97
_cell_angle_alpha 61.892(2)
_cell_angle_beta 83.132(3)
_cell_angle_gamma 89.212(2)
_cell_formula_units_Z 2
_cell_length_a 13.799(3)
_cell_length_b 14.070(3)
_cell_length_c 14.693(3)
_cell_measurement_reflns_used 4702
_cell_measurement_temperature 293(2)
_cell_measurement_theta_max 27.43
_cell_measurement_theta_min 2.31
_cell_volume 2495.2(9)
_computing_cell_refinement 'Bruker APEX II'
_computing_data_collection 'Bruker APEX II'
_computing_data_reduction 'Bruker SAINT'
_computing_molecular_graphics 'Bruker SHELXTL'
_computing_publication_material 'Bruker SHELXTL'
_computing_structure_refinement 'SHELXL-97 (Sheldrick, 1997)'
_computing_structure_solution 'SHELXS-97 (Sheldrick, 1990)'
_diffrn_ambient_temperature 293(2)
_diffrn_measured_fraction_theta_full 0.981
_diffrn_measured_fraction_theta_max 0.981
_diffrn_measurement_device_type 'APEX II CCD area detector'
_diffrn_measurement_method 'phi and omega scans'
_diffrn_radiation_monochromator graphite
_diffrn_radiation_source 'fine-focus sealed tube'
_diffrn_radiation_type MoK\a
_diffrn_radiation_wavelength 0.71073
_diffrn_reflns_av_R_equivalents 0.0185
_diffrn_reflns_av_sigmaI/netI 0.0385
_diffrn_reflns_limit_h_max 12
_diffrn_reflns_limit_h_min -16
_diffrn_reflns_limit_k_max 16
_diffrn_reflns_limit_k_min -16
_diffrn_reflns_limit_l_max 17
_diffrn_reflns_limit_l_min -17
_diffrn_reflns_number 13294
_diffrn_reflns_theta_full 25.03
_diffrn_reflns_theta_max 25.03
_diffrn_reflns_theta_min 2.03
_exptl_absorpt_coefficient_mu 1.550
_exptl_absorpt_correction_T_max 1.000000
_exptl_absorpt_correction_T_min 0.669030
_exptl_absorpt_correction_type multi-scan
_exptl_absorpt_process_details SADABS
_exptl_crystal_colour BLUE
_exptl_crystal_density_diffrn 1.789
_exptl_crystal_density_meas ?
_exptl_crystal_density_method 'not measured'
_exptl_crystal_description BLOCK
_exptl_crystal_F_000 1370
_exptl_crystal_size_max 0.46
_exptl_crystal_size_mid 0.34
_exptl_crystal_size_min 0.20
_refine_diff_density_max 1.109
_refine_diff_density_min -0.741
_refine_diff_density_rms 0.097
_refine_ls_extinction_method none
_refine_ls_goodness_of_fit_ref 1.070
_refine_ls_hydrogen_treatment constr
_refine_ls_matrix_type full
_refine_ls_number_parameters 667
_refine_ls_number_reflns 8669
_refine_ls_number_restraints 39
_refine_ls_restrained_S_all 1.095
_refine_ls_R_factor_all 0.0486
_refine_ls_R_factor_gt 0.0365
_refine_ls_shift/su_max 0.002
_refine_ls_shift/su_mean 0.000
_refine_ls_structure_factor_coef Fsqd
_refine_ls_weighting_details 'calc w=1/[\s^2^(Fo^2^)+(0.0693P)^2^+0.0692P] where P=(Fo^2^+2Fc^2^)/3'
_refine_ls_weighting_scheme calc
_refine_ls_wR_factor_gt 0.1023
_refine_ls_wR_factor_ref 0.1076
_reflns_number_gt 7014
_reflns_number_total 8669
_reflns_threshold_expression >2sigma(I)
_cod_data_source_file ic051979ysup2.cif
_cod_data_source_block 50304f
_cod_depositor_comments
;
The following automatic conversions were performed:

'_symmetry_cell_setting' value 'Triclinic' changed to 'triclinic'
according to /home/saulius/struct/CIF-dictionaries/cif_core.dic
dictionary named 'cif_core.dic' version 2.4.2 from
2011-04-26.

'_exptl_absorpt_correction_type' value 'MULTI-SCAN'
changed to 'multi-scan' according to
/home/saulius/struct/CIF-dictionaries/cif_core.dic dictionary named
'cif_core.dic' version 2.4.2 from 2011-04-26.

Automatic conversion script
Id: cif_fix_values 1891 2012-01-12 08:04:46Z andrius 

The following automatic conversions were performed:

'_exptl_crystal_density_meas' value 'NONE' was changed to '?' - the
value is perceived as not measured.

Automatic conversion script
Id: cif_fix_values 3008 2015-01-20 13:52:24Z robertas 
;
_cod_original_cell_volume 2495.1(9)
_cod_original_sg_symbol_H-M P-1
_cod_database_code 4331982

loop_
_symmetry_equiv_pos_as_xyz
'x, y, z'
'-x, -y, -z'

loop_
_atom_site_label
_atom_site_type_symbol
_atom_site_fract_x
_atom_site_fract_y
_atom_site_fract_z
_atom_site_U_iso_or_equiv
_atom_site_adp_type
_atom_site_occupancy
_atom_site_symmetry_multiplicity
_atom_site_calc_flag
_atom_site_refinement_flags
Ce1 Ce 0.855010(17) 0.724116(19) 0.537569(18) 0.02850(9) Uani 1 1 d .
V1 V 0.38094(5) 0.91560(6) 0.19550(5) 0.02712(17) Uani 1 1 d .
V2 V 0.28708(5) 0.75054(6) -0.20217(6) 0.03299(18) Uani 1 1 d .
V3 V 1.02786(5) 0.62014(5) 0.17158(5) 0.02194(16) Uani 1 1 d .
O1 O 0.2914(3) 0.5994(3) 0.3832(3) 0.0618(11) Uani 1 1 d .
O2 O 0.3719(2) 0.7539(2) 0.2745(2) 0.0350(7) Uani 1 1 d .
O3 O 0.3868(2) 0.9345(2) 0.3216(2) 0.0367(7) Uani 1 1 d .
O4 O 0.3086(3) 0.9835(3) 0.4326(3) 0.0481(9) Uani 1 1 d .
O5 O 0.3386(2) 1.0650(2) 0.1277(2) 0.0384(7) Uani 1 1 d .
O6 O 0.2706(3) 1.1901(3) -0.0019(4) 0.0794(14) Uani 1 1 d .
O7 O 0.2996(2) 0.9110(3) -0.2864(3) 0.0416(8) Uani 1 1 d .
O8 O 0.3845(3) 1.0606(3) -0.4011(3) 0.0648(12) Uani 1 1 d .
O9 O 0.2784(2) 0.7265(3) -0.3246(2) 0.0389(7) Uani 1 1 d .
O10 O 0.3522(3) 0.6822(3) -0.4411(3) 0.0533(9) Uani 1 1 d .
O11 O 0.3250(3) 0.5996(3) -0.1274(3) 0.0458(8) Uani 1 1 d .
O12 O 0.3681(3) 0.4705(3) 0.0209(3) 0.0690(11) Uani 1 1 d .
O13 O 0.4930(2) 0.9276(3) 0.1467(3) 0.0460(8) Uani 1 1 d .
O14 O 0.1755(2) 0.7428(3) -0.1555(3) 0.0617(10) Uani 1 1 d .
O15 O 0.9841(2) 0.7674(2) 0.0836(2) 0.0307(6) Uani 1 1 d .
O16 O 0.9710(3) 0.8823(2) -0.0815(2) 0.0450(8) Uani 1 1 d .
O17 O 1.0282(2) 0.4626(2) 0.2719(2) 0.0304(6) Uani 1 1 d .
O18 O 0.9719(2) 0.3283(2) 0.4240(2) 0.0397(7) Uani 1 1 d .
O19 O 1.02608(19) 0.6559(2) 0.2881(2) 0.0283(6) Uani 1 1 d .
O20 O 0.9451(2) 0.7234(2) 0.3810(2) 0.0329(7) Uani 1 1 d .
O21 O 1.1409(2) 0.6268(2) 0.1287(2) 0.0353(7) Uani 1 1 d .
O22 O 0.8708(2) 0.5281(2) 0.5582(2) 0.0405(7) Uani 1 1 d D
H22A H 0.9224 0.4948 0.5784 0.061 Uiso 1 1 d RD
H22B H 0.8189 0.4896 0.5717 0.061 Uiso 1 1 d RD
O23 O 0.7027(2) 0.6554(3) 0.5017(3) 0.0505(9) Uani 1 1 d D
H23A H 0.6680 0.7062 0.4646 0.076 Uiso 1 1 d RD
H23B H 0.6851 0.5919 0.5153 0.076 Uiso 1 1 d RD
O24 O 0.7639(2) 0.5904(3) 0.7137(2) 0.0456(8) Uani 1 1 d D
H24A H 0.7085 0.5613 0.7190 0.068 Uiso 1 1 d RD
H24B H 0.8021 0.5528 0.7574 0.068 Uiso 1 1 d RD
O25 O 0.8744(3) 0.7727(3) 0.6813(3) 0.0585(10) Uani 1 1 d D
H25A H 0.8282 0.7540 0.7311 0.088 Uiso 1 1 d RD
H25B H 0.9246 0.8044 0.6848 0.088 Uiso 1 1 d RD
O26 O 0.7121(3) 0.8233(3) 0.5636(3) 0.0515(9) Uani 1 1 d D
H26A H 0.7296 0.8397 0.6092 0.077 Uiso 1 1 d RD
H26B H 0.6694 0.8617 0.5258 0.077 Uiso 1 1 d RD
O27 O 0.9701(2) 0.8859(2) 0.4756(2) 0.0411(8) Uani 1 1 d D
H27A H 0.9706 0.9355 0.4133 0.062 Uiso 1 1 d RD
H27B H 1.0227 0.8815 0.5020 0.062 Uiso 1 1 d RD
O28 O 0.8136(3) 0.8755(3) 0.3617(3) 0.0578(10) Uani 1 1 d D
H28A H 0.8559 0.8902 0.3092 0.087 Uiso 1 1 d RD
H28B H 0.7574 0.9007 0.3490 0.087 Uiso 1 1 d RD
N1 N 0.2247(2) 0.8759(3) 0.2794(3) 0.0261(7) Uani 1 1 d .
N2 N 0.3046(2) 0.9094(3) 0.0769(3) 0.0277(7) Uani 1 1 d .
N3 N 0.3628(3) 0.7617(3) -0.0873(3) 0.0314(8) Uani 1 1 d .
N4 N 0.4437(2) 0.7812(3) -0.2844(3) 0.0268(7) Uani 1 1 d .
N5 N 0.8702(2) 0.5781(2) 0.2542(2) 0.0224(7) Uani 1 1 d .
N6 N 0.9611(2) 0.5892(2) 0.0633(2) 0.0225(7) Uani 1 1 d .
C1 C 0.3089(3) 0.9560(3) 0.3639(3) 0.0339(10) Uani 1 1 d .
C2 C 0.2132(3) 0.9475(4) 0.3270(4) 0.0357(10) Uani 1 1 d .
H2A H 0.1615 0.9184 0.3854 0.043 Uiso 1 1 calc R
H2B H 0.1957 1.0183 0.2766 0.043 Uiso 1 1 calc R
C3 C 0.2170(3) 0.7622(3) 0.3587(3) 0.0336(10) Uani 1 1 d .
H3A H 0.1547 0.7302 0.3600 0.040 Uiso 1 1 calc R
H3B H 0.2193 0.7573 0.4265 0.040 Uiso 1 1 calc R
C4 C 0.2984(3) 0.7005(4) 0.3373(3) 0.0362(10) Uani 1 1 d .
C5 C 0.3018(4) 1.1002(4) 0.0427(4) 0.0427(11) Uani 1 1 d .
C6 C 0.2993(3) 1.0236(4) -0.0035(3) 0.0367(10) Uani 1 1 d .
H6A H 0.2394 1.0318 -0.0344 0.044 Uiso 1 1 calc R
H6B H 0.3538 1.0423 -0.0581 0.044 Uiso 1 1 calc R
C7 C 0.1593(3) 0.8990(3) 0.1987(3) 0.0290(9) Uani 1 1 d .
H7A H 0.1511 0.9761 0.1607 0.035 Uiso 1 1 calc R
H7B H 0.0956 0.8633 0.2314 0.035 Uiso 1 1 calc R
C8 C 0.2039(3) 0.8589(3) 0.1253(3) 0.0292(9) Uani 1 1 d .
H8A H 0.2075 0.7811 0.1630 0.035 Uiso 1 1 calc R
H8B H 0.1628 0.8759 0.0711 0.035 Uiso 1 1 calc R
C9 C 0.3600(3) 0.8453(4) 0.0328(3) 0.0328(10) Uani 1 1 d .
H9A H 0.3672 0.7737 0.0891 0.039 Uiso 1 1 calc R
H9B H 0.4249 0.8790 0.0034 0.039 Uiso 1 1 calc R
C10 C 0.3128(3) 0.8344(4) -0.0508(3) 0.0359(10) Uani 1 1 d .
H10A H 0.2456 0.8074 -0.0237 0.043 Uiso 1 1 calc R
H10B H 0.3115 0.9054 -0.1101 0.043 Uiso 1 1 calc R
C11 C 0.3612(3) 0.6480(4) 0.0002(3) 0.0385(11) Uani 1 1 d .
H11A H 0.3068 0.6372 0.0530 0.046 Uiso 1 1 calc R
H11B H 0.4209 0.6376 0.0318 0.046 Uiso 1 1 calc R
C12 C 0.3515(4) 0.5653(4) -0.0368(4) 0.0453(12) Uani 1 1 d .
C13 C 0.3554(3) 0.7053(3) -0.3706(3) 0.0362(10) Uani 1 1 d .
C14 C 0.4516(3) 0.7092(4) -0.3312(4) 0.0359(10) Uani 1 1 d .
H14A H 0.4659 0.6374 -0.2798 0.043 Uiso 1 1 calc R
H14B H 0.5043 0.7354 -0.3884 0.043 Uiso 1 1 calc R
C15 C 0.4556(3) 0.8955(3) -0.3656(3) 0.0339(10) Uani 1 1 d .
H15A H 0.4563 0.8994 -0.4333 0.041 Uiso 1 1 calc R
H15B H 0.5179 0.9255 -0.3641 0.041 Uiso 1 1 calc R
C16 C 0.3753(4) 0.9614(4) -0.3505(4) 0.0400(11) Uani 1 1 d .
C17 C 0.5081(3) 0.7576(3) -0.2040(3) 0.0314(9) Uani 1 1 d .
H17A H 0.5732 0.7893 -0.2365 0.038 Uiso 1 1 calc R
H17B H 0.5128 0.6802 -0.1632 0.038 Uiso 1 1 calc R
C18 C 0.4664(3) 0.8041(4) -0.1341(3) 0.0318(10) Uani 1 1 d .
H18A H 0.5067 0.7856 -0.0788 0.038 Uiso 1 1 calc R
H18B H 0.4678 0.8821 -0.1742 0.038 Uiso 1 1 calc R
C19 C 0.9461(3) 0.6808(3) 0.3243(3) 0.0267(9) Uani 1 1 d .
C20 C 0.8527(3) 0.6588(3) 0.2921(3) 0.0275(9) Uani 1 1 d .
H20A H 0.8016 0.6313 0.3509 0.033 Uiso 1 1 calc R
H20B H 0.8318 0.7250 0.2373 0.033 Uiso 1 1 calc R
C21 C 0.8641(3) 0.4673(3) 0.3418(3) 0.0301(9) Uani 1 1 d .
H21A H 0.8144 0.4247 0.3336 0.036 Uiso 1 1 calc R
H21B H 0.8447 0.4694 0.4065 0.036 Uiso 1 1 calc R
C22 C 0.9606(3) 0.4146(3) 0.3468(3) 0.0257(9) Uani 1 1 d .
C23 C 0.9593(3) 0.6964(3) -0.0308(3) 0.0285(9) Uani 1 1 d .
H23C H 0.8976 0.7011 -0.0578 0.034 Uiso 1 1 calc R
H23D H 1.0111 0.7015 -0.0840 0.034 Uiso 1 1 calc R
C24 C 0.9720(3) 0.7901(3) -0.0098(3) 0.0299(9) Uani 1 1 d .
C25 C 0.8091(3) 0.5899(3) 0.1737(3) 0.0245(8) Uani 1 1 d .
H25C H 0.8001 0.6657 0.1285 0.029 Uiso 1 1 calc R
H25D H 0.7453 0.5542 0.2062 0.029 Uiso 1 1 calc R
C26 C 0.8600(3) 0.5396(3) 0.1109(3) 0.0252(8) Uani 1 1 d .
H26C H 0.8639 0.4628 0.1557 0.030 Uiso 1 1 calc R
H26D H 0.8218 0.5491 0.0562 0.030 Uiso 1 1 calc R
C27 C 1.0212(3) 0.5144(3) 0.0383(3) 0.0266(9) Uani 1 1 d .
H27C H 1.0268 0.4486 0.1022 0.032 Uiso 1 1 calc R
H27D H 1.0864 0.5472 0.0086 0.032 Uiso 1 1 calc R
O29 O 0.9057(3) 0.9326(3) 0.1456(3) 0.0580(10) Uani 1 1 d D
H29A H 0.9408 0.9904 0.1227 0.087 Uiso 1 1 d RD
H29B H 0.9258 0.8872 0.1256 0.087 Uiso 1 1 d RD
O30 O 0.7475(3) 0.7209(3) 0.8580(3) 0.0599(10) Uani 1 1 d D
H30A H 0.7371 0.7640 0.8833 0.090 Uiso 1 1 d RD
H30B H 0.7107 0.6638 0.8855 0.090 Uiso 1 1 d RD
O31 O 0.5945(4) 0.4877(4) 0.7281(4) 0.0931(15) Uani 1 1 d D
H31A H 0.5427 0.4627 0.7712 0.140 Uiso 1 1 d RD
H31B H 0.6250 0.4434 0.7110 0.140 Uiso 1 1 d RD
O32 O 0.9988(3) 0.0855(3) 0.2919(2) 0.0489(8) Uani 1 1 d D
H32A H 1.0052 0.0865 0.2332 0.073 Uiso 1 1 d RD
H32B H 0.9468 0.1108 0.3072 0.073 Uiso 1 1 d RD
O33 O 0.1356(2) 0.8753(3) 0.5762(2) 0.0469(8) Uani 1 1 d D
H33A H 0.1551 0.8127 0.6136 0.070 Uiso 1 1 d RD
H33B H 0.1793 0.9255 0.5418 0.070 Uiso 1 1 d RD
O34 O 0.5425(4) 0.7521(4) 0.4123(4) 0.0935(15) Uani 1 1 d D
H34A H 0.5838 0.7574 0.3623 0.140 Uiso 1 1 d RD
H34B H 0.5201 0.8106 0.4080 0.140 Uiso 1 1 d RD
O35 O 0.5598(4) 0.6212(5) 0.1149(5) 0.1041(17) Uani 1 1 d .
O36 O 0.6139(6) 0.7112(7) 0.2363(6) 0.067(2) Uani 0.50 1 d P
O37 O 0.4093(8) 0.4826(6) 0.5708(7) 0.084(3) Uani 0.50 1 d P

loop_
_atom_site_aniso_label
_atom_site_aniso_U_11
_atom_site_aniso_U_22
_atom_site_aniso_U_33
_atom_site_aniso_U_23
_atom_site_aniso_U_13
_atom_site_aniso_U_12
Ce1 0.03068(15) 0.02973(15) 0.03057(15) -0.01975(11) 0.00070(10) -0.00048(10)
V1 0.0239(4) 0.0293(4) 0.0308(4) -0.0171(3) 0.0008(3) -0.0044(3)
V2 0.0243(4) 0.0450(4) 0.0373(4) -0.0266(4) 0.0009(3) -0.0057(3)
V3 0.0232(4) 0.0222(3) 0.0248(3) -0.0153(3) -0.0004(3) -0.0023(3)
O1 0.055(2) 0.0256(19) 0.088(3) -0.0138(19) -0.010(2) -0.0030(16)
O2 0.0314(17) 0.0303(16) 0.0427(18) -0.0171(15) -0.0027(14) 0.0027(13)
O3 0.0297(16) 0.0500(19) 0.0408(18) -0.0303(16) -0.0030(13) -0.0041(14)
O4 0.054(2) 0.057(2) 0.054(2) -0.0435(19) -0.0068(17) -0.0041(17)
O5 0.0459(19) 0.0289(16) 0.0422(19) -0.0176(15) -0.0085(15) -0.0038(14)
O6 0.108(4) 0.033(2) 0.099(3) -0.025(2) -0.048(3) 0.018(2)
O7 0.0368(18) 0.0466(19) 0.055(2) -0.0340(17) -0.0107(16) 0.0138(16)
O8 0.094(3) 0.027(2) 0.078(3) -0.0213(19) -0.046(2) 0.0130(19)
O9 0.0309(17) 0.052(2) 0.0447(19) -0.0319(17) -0.0061(14) -0.0014(14)
O10 0.054(2) 0.074(2) 0.059(2) -0.054(2) -0.0097(18) 0.0028(18)
O11 0.057(2) 0.0375(18) 0.044(2) -0.0212(16) 0.0000(16) -0.0174(16)
O12 0.096(3) 0.036(2) 0.061(3) -0.0105(19) -0.009(2) -0.010(2)
O13 0.0298(17) 0.058(2) 0.050(2) -0.0273(18) 0.0081(15) -0.0090(15)
O14 0.0291(19) 0.102(3) 0.068(3) -0.054(2) 0.0071(17) -0.0083(19)
O15 0.0435(18) 0.0220(14) 0.0319(16) -0.0173(13) -0.0043(13) -0.0004(12)
O16 0.068(2) 0.0222(17) 0.0390(18) -0.0091(15) -0.0101(16) -0.0001(15)
O17 0.0309(16) 0.0263(15) 0.0337(16) -0.0142(13) -0.0033(13) 0.0045(12)
O18 0.0439(19) 0.0268(16) 0.0381(18) -0.0055(15) -0.0117(14) 0.0038(14)
O19 0.0257(15) 0.0357(16) 0.0334(16) -0.0243(14) -0.0044(12) 0.0018(12)
O20 0.0402(17) 0.0339(16) 0.0325(16) -0.0232(14) 0.0014(13) -0.0044(13)
O21 0.0264(16) 0.0422(18) 0.0460(18) -0.0294(15) 0.0031(13) -0.0046(13)
O22 0.0445(19) 0.0307(17) 0.0484(19) -0.0185(15) -0.0143(15) -0.0006(14)
O23 0.042(2) 0.047(2) 0.067(2) -0.0293(19) -0.0130(17) -0.0013(16)
O24 0.047(2) 0.0433(19) 0.0405(19) -0.0164(16) -0.0008(15) -0.0014(15)
O25 0.067(2) 0.075(3) 0.048(2) -0.045(2) 0.0159(18) -0.030(2)
O26 0.053(2) 0.053(2) 0.062(2) -0.0378(19) -0.0096(17) 0.0165(17)
O27 0.0445(19) 0.0297(17) 0.0419(19) -0.0095(15) -0.0116(15) -0.0045(14)
O28 0.047(2) 0.072(3) 0.056(2) -0.031(2) -0.0137(17) 0.0269(19)
N1 0.0250(18) 0.0283(18) 0.0296(18) -0.0176(16) -0.0026(14) 0.0000(14)
N2 0.0287(19) 0.0281(18) 0.0270(18) -0.0143(15) 0.0000(14) -0.0036(15)
N3 0.0286(19) 0.040(2) 0.0315(19) -0.0226(17) 0.0032(15) -0.0068(16)
N4 0.0274(18) 0.0259(18) 0.0301(19) -0.0154(15) -0.0046(14) 0.0020(14)
N5 0.0254(17) 0.0206(16) 0.0243(17) -0.0130(14) -0.0033(13) 0.0016(13)
N6 0.0266(18) 0.0217(17) 0.0223(17) -0.0132(14) -0.0015(13) -0.0025(13)
C1 0.039(3) 0.032(2) 0.040(3) -0.025(2) -0.003(2) -0.0032(19)
C2 0.030(2) 0.046(3) 0.044(3) -0.033(2) -0.004(2) 0.004(2)
C3 0.031(2) 0.033(2) 0.031(2) -0.012(2) 0.0008(18) -0.0071(19)
C4 0.040(3) 0.031(2) 0.038(3) -0.016(2) -0.012(2) 0.000(2)
C5 0.040(3) 0.031(3) 0.050(3) -0.013(2) -0.002(2) -0.006(2)
C6 0.035(3) 0.036(3) 0.031(2) -0.010(2) -0.0003(19) -0.003(2)
C7 0.023(2) 0.033(2) 0.034(2) -0.018(2) -0.0028(17) -0.0014(17)
C8 0.026(2) 0.034(2) 0.030(2) -0.0166(19) -0.0026(17) -0.0068(18)
C9 0.031(2) 0.044(3) 0.031(2) -0.025(2) -0.0003(18) -0.0002(19)
C10 0.038(3) 0.044(3) 0.035(2) -0.027(2) -0.001(2) 0.001(2)
C11 0.034(3) 0.045(3) 0.032(2) -0.015(2) 0.0011(19) -0.007(2)
C12 0.045(3) 0.036(3) 0.050(3) -0.018(3) 0.006(2) -0.014(2)
C13 0.042(3) 0.031(2) 0.041(3) -0.021(2) -0.006(2) -0.002(2)
C14 0.036(3) 0.039(3) 0.042(3) -0.028(2) -0.005(2) 0.006(2)
C15 0.038(3) 0.032(2) 0.031(2) -0.014(2) -0.0038(19) -0.0034(19)
C16 0.052(3) 0.033(3) 0.046(3) -0.023(2) -0.027(2) 0.010(2)
C17 0.029(2) 0.034(2) 0.030(2) -0.0141(19) -0.0022(18) -0.0015(18)
C18 0.028(2) 0.036(2) 0.031(2) -0.016(2) -0.0004(18) -0.0103(18)
C19 0.036(2) 0.021(2) 0.023(2) -0.0117(18) 0.0019(17) -0.0034(17)
C20 0.029(2) 0.028(2) 0.032(2) -0.0203(19) -0.0003(17) 0.0034(17)
C21 0.033(2) 0.025(2) 0.027(2) -0.0086(18) -0.0011(18) 0.0008(18)
C22 0.029(2) 0.020(2) 0.031(2) -0.0132(19) -0.0082(18) -0.0023(17)
C23 0.035(2) 0.025(2) 0.023(2) -0.0089(18) -0.0026(17) -0.0018(18)
C24 0.033(2) 0.026(2) 0.031(2) -0.014(2) -0.0014(18) -0.0022(18)
C25 0.022(2) 0.029(2) 0.027(2) -0.0163(18) -0.0065(16) 0.0033(16)
C26 0.026(2) 0.025(2) 0.026(2) -0.0132(18) -0.0033(17) -0.0059(16)
C27 0.029(2) 0.027(2) 0.032(2) -0.0202(19) -0.0059(17) 0.0016(17)
O29 0.061(2) 0.044(2) 0.073(3) -0.033(2) -0.002(2) -0.0090(17)
O30 0.058(2) 0.060(2) 0.070(3) -0.041(2) 0.0118(19) -0.0165(19)
O31 0.085(3) 0.087(3) 0.124(4) -0.066(3) -0.001(3) -0.003(3)
O32 0.057(2) 0.044(2) 0.0413(19) -0.0180(16) -0.0013(16) 0.0019(16)
O33 0.046(2) 0.050(2) 0.044(2) -0.0219(17) -0.0076(16) 0.0005(16)
O34 0.092(4) 0.073(3) 0.126(4) -0.050(3) -0.040(3) 0.019(3)
O35 0.079(4) 0.129(5) 0.128(5) -0.077(4) -0.028(3) 0.008(3)
O36 0.067(5) 0.086(6) 0.066(5) -0.050(5) -0.008(4) 0.021(4)
O37 0.139(9) 0.038(4) 0.090(6) -0.036(5) -0.044(6) 0.042(5)

loop_
_atom_type_symbol
_atom_type_description
_atom_type_scat_dispersion_real
_atom_type_scat_dispersion_imag
_atom_type_scat_source
C C 0.0033 0.0016 'International Tables Vol C Tables 4.2.6.8 and 6.1.1.4'
H H 0.0000 0.0000 'International Tables Vol C Tables 4.2.6.8 and 6.1.1.4'
N N 0.0061 0.0033 'International Tables Vol C Tables 4.2.6.8 and 6.1.1.4'
O O 0.0106 0.0060 'International Tables Vol C Tables 4.2.6.8 and 6.1.1.4'
V V 0.3005 0.5294 'International Tables Vol C Tables 4.2.6.8 and 6.1.1.4'
Ce Ce -0.2486 2.6331 'International Tables Vol C Tables 4.2.6.8 and 6.1.1.4'

loop_
_geom_angle_atom_site_label_1
_geom_angle_atom_site_label_2
_geom_angle_atom_site_label_3
_geom_angle
_geom_angle_site_symmetry_1
_geom_angle_site_symmetry_3
O20 Ce1 O26 133.08(10) . .
O20 Ce1 O27 80.34(10) . .
O26 Ce1 O27 92.17(11) . .
O20 Ce1 O23 88.70(10) . .
O26 Ce1 O23 70.73(11) . .
O27 Ce1 O23 144.08(10) . .
O20 Ce1 O18 72.58(10) . 2_766
O26 Ce1 O18 145.82(11) . 2_766
O27 Ce1 O18 67.66(10) . 2_766
O23 Ce1 O18 140.68(11) . 2_766
O20 Ce1 O25 142.59(11) . .
O26 Ce1 O25 69.32(12) . .
O27 Ce1 O25 67.80(11) . .
O23 Ce1 O25 128.64(12) . .
O18 Ce1 O25 77.38(12) 2_766 .
O20 Ce1 O24 138.78(10) . .
O26 Ce1 O24 75.79(11) . .
O27 Ce1 O24 134.52(10) . .
O23 Ce1 O24 73.07(11) . .
O18 Ce1 O24 98.41(10) 2_766 .
O25 Ce1 O24 66.91(11) . .
O20 Ce1 O28 64.86(10) . .
O26 Ce1 O28 69.01(11) . .
O27 Ce1 O28 70.16(11) . .
O23 Ce1 O28 74.20(12) . .
O18 Ce1 O28 123.60(11) 2_766 .
O25 Ce1 O28 118.01(12) . .
O24 Ce1 O28 137.99(11) . .
O20 Ce1 O22 67.31(9) . .
O26 Ce1 O22 132.45(11) . .
O27 Ce1 O22 135.29(10) . .
O23 Ce1 O22 67.30(10) . .
O18 Ce1 O22 73.56(10) 2_766 .
O25 Ce1 O22 124.17(11) . .
O24 Ce1 O22 71.55(10) . .
O28 Ce1 O22 117.80(11) . .
O13 V1 O5 103.10(16) . .
O13 V1 O3 103.73(15) . .
O5 V1 O3 86.55(13) . .
O13 V1 O2 96.65(15) . .
O5 V1 O2 159.36(13) . .
O3 V1 O2 94.64(13) . .
O13 V1 N2 102.25(15) . .
O5 V1 N2 80.60(12) . .
O3 V1 N2 153.02(13) . .
O2 V1 N2 89.47(12) . .
O13 V1 N1 172.62(16) . .
O5 V1 N1 84.22(13) . .
O3 V1 N1 75.42(12) . .
O2 V1 N1 76.19(12) . .
N2 V1 N1 79.74(12) . .
O14 V2 O11 102.48(19) . .
O14 V2 O7 96.75(18) . .
O11 V2 O7 159.84(14) . .
O14 V2 O9 102.75(16) . .
O11 V2 O9 87.43(13) . .
O7 V2 O9 94.25(13) . .
O14 V2 N3 102.35(16) . .
O11 V2 N3 80.91(13) . .
O7 V2 N3 89.17(13) . .
O9 V2 N3 154.07(13) . .
O14 V2 N4 173.26(18) . .
O11 V2 N4 84.03(13) . .
O7 V2 N4 76.98(12) . .
O9 V2 N4 75.55(12) . .
N3 V2 N4 80.23(12) . .
O21 V3 O15 103.77(14) . .
O21 V3 O19 104.72(13) . .
O15 V3 O19 88.78(11) . .
O21 V3 O17 93.24(14) . .
O15 V3 O17 162.59(12) . .
O19 V3 O17 90.49(12) . .
O21 V3 N6 101.05(14) . .
O15 V3 N6 81.12(11) . .
O19 V3 N6 153.90(12) . .
O17 V3 N6 92.12(12) . .
O21 V3 N5 169.44(14) . .
O15 V3 N5 86.79(12) . .
O19 V3 N5 75.07(11) . .
O17 V3 N5 76.23(11) . .
N6 V3 N5 80.36(12) . .
C4 O2 V1 123.2(3) . .
C1 O3 V1 119.2(3) . .
C5 O5 V1 119.6(3) . .
C16 O7 V2 123.0(3) . .
C13 O9 V2 120.8(3) . .
C12 O11 V2 118.6(3) . .
C24 O15 V3 116.0(2) . .
C22 O17 V3 122.4(2) . .
C22 O18 Ce1 118.3(3) . 2_766
C19 O19 V3 120.1(2) . .
C19 O20 Ce1 143.2(3) . .
Ce1 O22 H22A 119.0 . .
Ce1 O22 H22B 118.5 . .
H22A O22 H22B 116.7 . .
Ce1 O23 H23A 112.5 . .
Ce1 O23 H23B 130.2 . .
H23A O23 H23B 117.0 . .
Ce1 O24 H24A 121.8 . .
Ce1 O24 H24B 112.9 . .
H24A O24 H24B 117.2 . .
Ce1 O25 H25A 118.2 . .
Ce1 O25 H25B 125.0 . .
H25A O25 H25B 116.8 . .
Ce1 O26 H26A 101.7 . .
Ce1 O26 H26B 135.1 . .
H26A O26 H26B 117.5 . .
Ce1 O27 H27A 117.6 . .
Ce1 O27 H27B 121.5 . .
H27A O27 H27B 115.5 . .
Ce1 O28 H28A 116.0 . .
Ce1 O28 H28B 125.9 . .
H28A O28 H28B 116.4 . .
C3 N1 C2 111.2(3) . .
C3 N1 C7 112.3(3) . .
C2 N1 C7 113.7(3) . .
C3 N1 V1 108.3(2) . .
C2 N1 V1 103.9(2) . .
C7 N1 V1 106.7(2) . .
C6 N2 C9 111.5(3) . .
C6 N2 C8 110.6(3) . .
C9 N2 C8 110.4(3) . .
C6 N2 V1 105.5(2) . .
C9 N2 V1 109.8(2) . .
C8 N2 V1 108.8(2) . .
C10 N3 C11 111.1(3) . .
C10 N3 C18 109.9(3) . .
C11 N3 C18 110.7(3) . .
C10 N3 V2 110.7(3) . .
C11 N3 V2 105.2(3) . .
C18 N3 V2 109.1(2) . .
C14 N4 C17 114.8(3) . .
C14 N4 C15 110.9(3) . .
C17 N4 C15 111.5(3) . .
C14 N4 V2 104.6(2) . .
C17 N4 V2 106.4(2) . .
C15 N4 V2 108.0(2) . .
C21 N5 C25 112.6(3) . .
C21 N5 C20 111.2(3) . .
C25 N5 C20 113.9(3) . .
C21 N5 V3 109.2(2) . .
C25 N5 V3 105.5(2) . .
C20 N5 V3 103.8(2) . .
C27 N6 C23 111.0(3) . .
C27 N6 C26 110.0(3) . .
C23 N6 C26 111.8(3) . .
C27 N6 V3 109.0(2) . .
C23 N6 V3 105.6(2) . .
C26 N6 V3 109.3(2) . .
O4 C1 O3 123.2(4) . .
O4 C1 C2 119.0(4) . .
O3 C1 C2 117.8(4) . .
N1 C2 C1 108.5(3) . .
N1 C2 H2A 110.0 . .
C1 C2 H2A 110.0 . .
N1 C2 H2B 110.0 . .
C1 C2 H2B 110.0 . .
H2A C2 H2B 108.4 . .
N1 C3 C4 111.3(3) . .
N1 C3 H3A 109.4 . .
C4 C3 H3A 109.4 . .
N1 C3 H3B 109.4 . .
C4 C3 H3B 109.4 . .
H3A C3 H3B 108.0 . .
O1 C4 O2 122.9(4) . .
O1 C4 C3 119.3(4) . .
O2 C4 C3 117.7(4) . .
O6 C5 O5 123.6(5) . .
O6 C5 C6 120.1(5) . .
O5 C5 C6 116.4(4) . .
N2 C6 C5 111.5(4) . .
N2 C6 H6A 109.3 . .
C5 C6 H6A 109.3 . .
N2 C6 H6B 109.3 . .
C5 C6 H6B 109.3 . .
H6A C6 H6B 108.0 . .
N1 C7 C8 109.0(3) . .
N1 C7 H7A 109.9 . .
C8 C7 H7A 109.9 . .
N1 C7 H7B 109.9 . .
C8 C7 H7B 109.9 . .
H7A C7 H7B 108.3 . .
N2 C8 C7 111.0(3) . .
N2 C8 H8A 109.4 . .
C7 C8 H8A 109.4 . .
N2 C8 H8B 109.4 . .
C7 C8 H8B 109.4 . .
H8A C8 H8B 108.0 . .
N2 C9 C10 114.7(4) . .
N2 C9 H9A 108.6 . .
C10 C9 H9A 108.6 . .
N2 C9 H9B 108.6 . .
C10 C9 H9B 108.6 . .
H9A C9 H9B 107.6 . .
N3 C10 C9 114.5(4) . .
N3 C10 H10A 108.6 . .
C9 C10 H10A 108.6 . .
N3 C10 H10B 108.6 . .
C9 C10 H10B 108.6 . .
H10A C10 H10B 107.6 . .
N3 C11 C12 112.1(4) . .
N3 C11 H11A 109.2 . .
C12 C11 H11A 109.2 . .
N3 C11 H11B 109.2 . .
C12 C11 H11B 109.2 . .
H11A C11 H11B 107.9 . .
O12 C12 O11 124.3(5) . .
O12 C12 C11 119.1(5) . .
O11 C12 C11 116.6(4) . .
O10 C13 O9 122.9(4) . .
O10 C13 C14 121.1(4) . .
O9 C13 C14 116.0(4) . .
N4 C14 C13 108.9(3) . .
N4 C14 H14A 109.9 . .
C13 C14 H14A 109.9 . .
N4 C14 H14B 109.9 . .
C13 C14 H14B 109.9 . .
H14A C14 H14B 108.3 . .
N4 C15 C16 112.1(4) . .
N4 C15 H15A 109.2 . .
C16 C15 H15A 109.2 . .
N4 C15 H15B 109.2 . .
C16 C15 H15B 109.2 . .
H15A C15 H15B 107.9 . .
O8 C16 O7 123.4(5) . .
O8 C16 C15 118.9(5) . .
O7 C16 C15 117.7(4) . .
N4 C17 C18 109.0(3) . .
N4 C17 H17A 109.9 . .
C18 C17 H17A 109.9 . .
N4 C17 H17B 109.9 . .
C18 C17 H17B 109.9 . .
H17A C17 H17B 108.3 . .
N3 C18 C17 111.4(3) . .
N3 C18 H18A 109.4 . .
C17 C18 H18A 109.4 . .
N3 C18 H18B 109.4 . .
C17 C18 H18B 109.4 . .
H18A C18 H18B 108.0 . .
O20 C19 O19 121.8(4) . .
O20 C19 C20 120.9(4) . .
O19 C19 C20 117.2(3) . .
N5 C20 C19 109.0(3) . .
N5 C20 H20A 109.9 . .
C19 C20 H20A 109.9 . .
N5 C20 H20B 109.9 . .
C19 C20 H20B 109.9 . .
H20A C20 H20B 108.3 . .
N5 C21 C22 111.4(3) . .
N5 C21 H21A 109.4 . .
C22 C21 H21A 109.4 . .
N5 C21 H21B 109.4 . .
C22 C21 H21B 109.4 . .
H21A C21 H21B 108.0 . .
O18 C22 O17 122.5(4) . .
O18 C22 C21 119.3(4) . .
O17 C22 C21 118.2(3) . .
N6 C23 C24 113.3(3) . .
N6 C23 H23C 108.9 . .
C24 C23 H23C 108.9 . .
N6 C23 H23D 108.9 . .
C24 C23 H23D 108.9 . .
H23C C23 H23D 107.7 . .
O16 C24 O15 124.1(4) . .
O16 C24 C23 119.0(4) . .
O15 C24 C23 116.8(3) . .
N5 C25 C26 108.4(3) . .
N5 C25 H25C 110.0 . .
C26 C25 H25C 110.0 . .
N5 C25 H25D 110.0 . .
C26 C25 H25D 110.0 . .
H25C C25 H25D 108.4 . .
N6 C26 C25 111.7(3) . .
N6 C26 H26C 109.3 . .
C25 C26 H26C 109.3 . .
N6 C26 H26D 109.3 . .
C25 C26 H26D 109.3 . .
H26C C26 H26D 107.9 . .
N6 C27 C27 113.3(4) . 2_765
N6 C27 H27C 108.9 . .
C27 C27 H27C 108.9 2_765 .
N6 C27 H27D 108.9 . .
C27 C27 H27D 108.9 2_765 .
H27C C27 H27D 107.7 . .
H29A O29 H29B 116.8 . .
H30A O30 H30B 116.5 . .
H31A O31 H31B 116.5 . .
H32A O32 H32B 116.1 . .
H33A O33 H33B 116.9 . .
H34A O34 H34B 116.8 . .

loop_
_geom_bond_atom_site_label_1
_geom_bond_atom_site_label_2
_geom_bond_distance
_geom_bond_site_symmetry_2
Ce1 O20 2.485(3) .
Ce1 O26 2.496(3) .
Ce1 O27 2.516(3) .
Ce1 O23 2.536(3) .
Ce1 O18 2.540(3) 2_766
Ce1 O25 2.550(3) .
Ce1 O24 2.552(3) .
Ce1 O28 2.583(3) .
Ce1 O22 2.637(3) .
V1 O13 1.600(3) .
V1 O5 1.971(3) .
V1 O3 2.002(3) .
V1 O2 2.006(3) .
V1 N2 2.176(3) .
V1 N1 2.287(3) .
V2 O14 1.592(3) .
V2 O11 1.974(3) .
V2 O7 1.996(3) .
V2 O9 1.997(3) .
V2 N3 2.155(3) .
V2 N4 2.287(3) .
V3 O21 1.597(3) .
V3 O15 1.989(3) .
V3 O19 1.997(3) .
V3 O17 2.002(3) .
V3 N6 2.140(3) .
V3 N5 2.298(3) .
O1 C4 1.254(5) .
O2 C4 1.261(5) .
O3 C1 1.281(5) .
O4 C1 1.240(5) .
O5 C5 1.275(6) .
O6 C5 1.219(6) .
O7 C16 1.280(6) .
O8 C16 1.234(6) .
O9 C13 1.297(5) .
O10 C13 1.228(5) .
O11 C12 1.283(6) .
O12 C12 1.234(6) .
O15 C24 1.286(5) .
O16 C24 1.228(5) .
O17 C22 1.269(5) .
O18 C22 1.234(5) .
O18 Ce1 2.540(3) 2_766
O19 C19 1.284(5) .
O20 C19 1.234(5) .
O22 H22A 0.8515 .
O22 H22B 0.8504 .
O23 H23A 0.8503 .
O23 H23B 0.8502 .
O24 H24A 0.8502 .
O24 H24B 0.8501 .
O25 H25A 0.8498 .
O25 H25B 0.8494 .
O26 H26A 0.8644 .
O26 H26B 0.8570 .
O27 H27A 0.8497 .
O27 H27B 0.8499 .
O28 H28A 0.8509 .
O28 H28B 0.8525 .
N1 C3 1.465(5) .
N1 C2 1.471(5) .
N1 C7 1.485(5) .
N2 C6 1.487(5) .
N2 C9 1.493(5) .
N2 C8 1.502(5) .
N3 C10 1.489(5) .
N3 C11 1.506(6) .
N3 C18 1.508(5) .
N4 C14 1.464(5) .
N4 C17 1.473(5) .
N4 C15 1.479(5) .
N5 C21 1.477(5) .
N5 C25 1.480(5) .
N5 C20 1.487(5) .
N6 C27 1.483(5) .
N6 C23 1.493(5) .
N6 C26 1.502(5) .
C1 C2 1.513(6) .
C2 H2A 0.9700 .
C2 H2B 0.9700 .
C3 C4 1.503(6) .
C3 H3A 0.9700 .
C3 H3B 0.9700 .
C5 C6 1.522(7) .
C6 H6A 0.9700 .
C6 H6B 0.9700 .
C7 C8 1.506(5) .
C7 H7A 0.9700 .
C7 H7B 0.9700 .
C8 H8A 0.9700 .
C8 H8B 0.9700 .
C9 C10 1.527(6) .
C9 H9A 0.9700 .
C9 H9B 0.9700 .
C10 H10A 0.9700 .
C10 H10B 0.9700 .
C11 C12 1.513(7) .
C11 H11A 0.9700 .
C11 H11B 0.9700 .
C13 C14 1.522(6) .
C14 H14A 0.9700 .
C14 H14B 0.9700 .
C15 C16 1.498(6) .
C15 H15A 0.9700 .
C15 H15B 0.9700 .
C17 C18 1.515(6) .
C17 H17A 0.9700 .
C17 H17B 0.9700 .
C18 H18A 0.9700 .
C18 H18B 0.9700 .
C19 C20 1.508(6) .
C20 H20A 0.9700 .
C20 H20B 0.9700 .
C21 C22 1.508(6) .
C21 H21A 0.9700 .
C21 H21B 0.9700 .
C23 C24 1.506(6) .
C23 H23C 0.9700 .
C23 H23D 0.9700 .
C25 C26 1.513(5) .
C25 H25C 0.9700 .
C25 H25D 0.9700 .
C26 H26C 0.9700 .
C26 H26D 0.9700 .
C27 C27 1.537(7) 2_765
C27 H27C 0.9700 .
C27 H27D 0.9700 .
O29 H29A 0.8501 .
O29 H29B 0.8508 .
O30 H30A 0.8501 .
O30 H30B 0.8496 .
O31 H31A 0.8512 .
O31 H31B 0.8634 .
O32 H32A 0.8502 .
O32 H32B 0.8501 .
O33 H33A 0.8505 .
O33 H33B 0.8496 .
O34 H34A 0.8485 .
O34 H34B 0.8518 .

loop_
_geom_torsion_atom_site_label_1
_geom_torsion_atom_site_label_2
_geom_torsion_atom_site_label_3
_geom_torsion_atom_site_label_4
_geom_torsion
_geom_torsion_site_symmetry_1
_geom_torsion_site_symmetry_4
O13 V1 O2 C4 172.6(3) . .
O5 V1 O2 C4 -24.3(6) . .
O3 V1 O2 C4 68.2(3) . .
N2 V1 O2 C4 -85.1(3) . .
N1 V1 O2 C4 -5.5(3) . .
O13 V1 O3 C1 162.8(3) . .
O5 V1 O3 C1 60.1(3) . .
O2 V1 O3 C1 -99.2(3) . .
N2 V1 O3 C1 -1.2(5) . .
N1 V1 O3 C1 -24.8(3) . .
O13 V1 O5 C5 90.7(4) . .
O3 V1 O5 C5 -166.0(4) . .
O2 V1 O5 C5 -72.0(5) . .
N2 V1 O5 C5 -9.8(3) . .
N1 V1 O5 C5 -90.3(4) . .
O14 V2 O7 C16 -172.4(4) . .
O11 V2 O7 C16 25.1(6) . .
O9 V2 O7 C16 -69.1(3) . .
N3 V2 O7 C16 85.2(3) . .
N4 V2 O7 C16 5.0(3) . .
O14 V2 O9 C13 -165.9(3) . .
O11 V2 O9 C13 -63.7(3) . .
O7 V2 O9 C13 96.2(3) . .
N3 V2 O9 C13 -0.7(5) . .
N4 V2 O9 C13 20.8(3) . .
O14 V2 O11 C12 -83.9(4) . .
O7 V2 O11 C12 78.3(5) . .
O9 V2 O11 C12 173.6(4) . .
N3 V2 O11 C12 16.9(4) . .
N4 V2 O11 C12 97.9(4) . .
O21 V3 O15 C24 75.3(3) . .
O19 V3 O15 C24 -179.9(3) . .
O17 V3 O15 C24 -92.1(5) . .
N6 V3 O15 C24 -24.0(3) . .
N5 V3 O15 C24 -104.7(3) . .
O21 V3 O17 C22 164.0(3) . .
O15 V3 O17 C22 -28.3(6) . .
O19 V3 O17 C22 59.2(3) . .
N6 V3 O17 C22 -94.8(3) . .
N5 V3 O17 C22 -15.3(3) . .
O21 V3 O19 C19 164.6(3) . .
O15 V3 O19 C19 60.7(3) . .
O17 V3 O19 C19 -101.9(3) . .
N6 V3 O19 C19 -6.1(5) . .
N5 V3 O19 C19 -26.3(3) . .
O26 Ce1 O20 C19 -87.4(5) . .
O27 Ce1 O20 C19 -171.3(5) . .
O23 Ce1 O20 C19 -25.6(5) . .
O18 Ce1 O20 C19 119.3(5) 2_766 .
O25 Ce1 O20 C19 157.3(4) . .
O24 Ce1 O20 C19 36.5(5) . .
O28 Ce1 O20 C19 -98.8(5) . .
O22 Ce1 O20 C19 40.2(4) . .
O13 V1 N1 C3 -0.8(13) . .
O5 V1 N1 C3 -173.0(3) . .
O3 V1 N1 C3 -85.1(3) . .
O2 V1 N1 C3 13.5(2) . .
N2 V1 N1 C3 105.5(3) . .
O13 V1 N1 C2 117.6(11) . .
O5 V1 N1 C2 -54.6(3) . .
O3 V1 N1 C2 33.3(3) . .
O2 V1 N1 C2 131.9(3) . .
N2 V1 N1 C2 -136.1(3) . .
O13 V1 N1 C7 -122.0(11) . .
O5 V1 N1 C7 65.8(2) . .
O3 V1 N1 C7 153.8(3) . .
O2 V1 N1 C7 -107.6(2) . .
N2 V1 N1 C7 -15.6(2) . .
O13 V1 N2 C6 -81.7(3) . .
O5 V1 N2 C6 19.8(2) . .
O3 V1 N2 C6 82.4(4) . .
O2 V1 N2 C6 -178.4(3) . .
N1 V1 N2 C6 105.6(3) . .
O13 V1 N2 C9 38.6(3) . .
O5 V1 N2 C9 140.1(3) . .
O3 V1 N2 C9 -157.3(3) . .
O2 V1 N2 C9 -58.1(3) . .
N1 V1 N2 C9 -134.1(3) . .
O13 V1 N2 C8 159.6(3) . .
O5 V1 N2 C8 -98.9(3) . .
O3 V1 N2 C8 -36.3(4) . .
O2 V1 N2 C8 62.9(3) . .
N1 V1 N2 C8 -13.1(2) . .
O14 V2 N3 C10 -41.3(3) . .
O11 V2 N3 C10 -142.2(3) . .
O7 V2 N3 C10 55.4(3) . .
O9 V2 N3 C10 153.4(3) . .
N4 V2 N3 C10 132.3(3) . .
O14 V2 N3 C11 78.8(3) . .
O11 V2 N3 C11 -22.1(3) . .
O7 V2 N3 C11 175.5(3) . .
O9 V2 N3 C11 -86.4(4) . .
N4 V2 N3 C11 -107.5(3) . .
O14 V2 N3 C18 -162.4(3) . .
O11 V2 N3 C18 96.7(3) . .
O7 V2 N3 C18 -65.7(3) . .
O9 V2 N3 C18 32.3(5) . .
N4 V2 N3 C18 11.2(3) . .
O14 V2 N4 C14 -107.8(14) . .
O11 V2 N4 C14 57.3(3) . .
O7 V2 N4 C14 -129.5(3) . .
O9 V2 N4 C14 -31.5(2) . .
N3 V2 N4 C14 139.1(3) . .
O14 V2 N4 C17 130.3(13) . .
O11 V2 N4 C17 -64.6(2) . .
O7 V2 N4 C17 108.6(3) . .
O9 V2 N4 C17 -153.5(3) . .
N3 V2 N4 C17 17.2(2) . .
O14 V2 N4 C15 10.4(15) . .
O11 V2 N4 C15 175.5(3) . .
O7 V2 N4 C15 -11.3(2) . .
O9 V2 N4 C15 86.7(3) . .
N3 V2 N4 C15 -102.7(3) . .
O21 V3 N5 C21 4.4(8) . .
O15 V3 N5 C21 -175.4(3) . .
O19 V3 N5 C21 -85.8(3) . .
O17 V3 N5 C21 8.4(2) . .
N6 V3 N5 C21 103.0(3) . .
O21 V3 N5 C25 -116.8(7) . .
O15 V3 N5 C25 63.3(2) . .
O19 V3 N5 C25 152.9(2) . .
O17 V3 N5 C25 -112.9(2) . .
N6 V3 N5 C25 -18.3(2) . .
O21 V3 N5 C20 123.1(7) . .
O15 V3 N5 C20 -56.8(2) . .
O19 V3 N5 C20 32.8(2) . .
O17 V3 N5 C20 127.1(2) . .
N6 V3 N5 C20 -138.3(2) . .
O21 V3 N6 C27 38.6(3) . .
O15 V3 N6 C27 141.0(3) . .
O19 V3 N6 C27 -150.6(3) . .
O17 V3 N6 C27 -55.1(3) . .
N5 V3 N6 C27 -130.8(3) . .
O21 V3 N6 C23 -80.7(3) . .
O15 V3 N6 C23 21.7(2) . .
O19 V3 N6 C23 90.1(3) . .
O17 V3 N6 C23 -174.4(2) . .
N5 V3 N6 C23 110.0(2) . .
O21 V3 N6 C26 158.9(2) . .
O15 V3 N6 C26 -98.7(2) . .
O19 V3 N6 C26 -30.3(4) . .
O17 V3 N6 C26 65.2(2) . .
N5 V3 N6 C26 -10.4(2) . .
V1 O3 C1 O4 -169.7(3) . .
V1 O3 C1 C2 10.1(5) . .
C3 N1 C2 C1 79.4(4) . .
C7 N1 C2 C1 -152.6(3) . .
V1 N1 C2 C1 -37.0(4) . .
O4 C1 C2 N1 -158.2(4) . .
O3 C1 C2 N1 22.0(6) . .
C2 N1 C3 C4 -132.6(4) . .
C7 N1 C3 C4 98.6(4) . .
V1 N1 C3 C4 -18.9(4) . .
V1 O2 C4 O1 176.9(3) . .
V1 O2 C4 C3 -4.2(5) . .
N1 C3 C4 O1 -164.4(4) . .
N1 C3 C4 O2 16.7(6) . .
V1 O5 C5 O6 177.2(4) . .
V1 O5 C5 C6 -3.5(6) . .
C9 N2 C6 C5 -145.7(4) . .
C8 N2 C6 C5 91.0(4) . .
V1 N2 C6 C5 -26.5(4) . .
O6 C5 C6 N2 -158.9(5) . .
O5 C5 C6 N2 21.9(6) . .
C3 N1 C7 C8 -76.7(4) . .
C2 N1 C7 C8 155.8(3) . .
V1 N1 C7 C8 41.8(4) . .
C6 N2 C8 C7 -74.4(4) . .
C9 N2 C8 C7 161.8(3) . .
V1 N2 C8 C7 41.1(4) . .
N1 C7 C8 N2 -57.2(4) . .
C6 N2 C9 C10 -63.9(5) . .
C8 N2 C9 C10 59.4(5) . .
V1 N2 C9 C10 179.4(3) . .
C11 N3 C10 C9 62.2(5) . .
C18 N3 C10 C9 -60.7(5) . .
V2 N3 C10 C9 178.7(3) . .
N2 C9 C10 N3 -174.3(3) . .
C10 N3 C11 C12 145.0(4) . .
C18 N3 C11 C12 -92.6(4) . .
V2 N3 C11 C12 25.1(4) . .
V2 O11 C12 O12 173.1(4) . .
V2 O11 C12 C11 -6.2(6) . .
N3 C11 C12 O12 166.0(4) . .
N3 C11 C12 O11 -14.7(6) . .
V2 O9 C13 O10 174.5(4) . .
V2 O9 C13 C14 -4.8(5) . .
C17 N4 C14 C13 153.6(4) . .
C15 N4 C14 C13 -78.8(4) . .
V2 N4 C14 C13 37.4(4) . .
O10 C13 C14 N4 155.3(4) . .
O9 C13 C14 N4 -25.4(5) . .
C14 N4 C15 C16 129.7(4) . .
C17 N4 C15 C16 -100.9(4) . .
V2 N4 C15 C16 15.6(4) . .
V2 O7 C16 O8 -178.3(3) . .
V2 O7 C16 C15 2.9(5) . .
N4 C15 C16 O8 167.7(4) . .
N4 C15 C16 O7 -13.4(5) . .
C14 N4 C17 C18 -157.6(4) . .
C15 N4 C17 C18 75.2(4) . .
V2 N4 C17 C18 -42.4(4) . .
C10 N3 C18 C17 -160.3(4) . .
C11 N3 C18 C17 76.5(4) . .
V2 N3 C18 C17 -38.8(4) . .
N4 C17 C18 N3 56.1(5) . .
Ce1 O20 C19 O19 -140.1(4) . .
Ce1 O20 C19 C20 41.7(6) . .
V3 O19 C19 O20 -165.5(3) . .
V3 O19 C19 C20 12.8(5) . .
C21 N5 C20 C19 81.7(4) . .
C25 N5 C20 C19 -149.8(3) . .
V3 N5 C20 C19 -35.6(3) . .
O20 C19 C20 N5 -162.1(3) . .
O19 C19 C20 N5 19.6(5) . .
C25 N5 C21 C22 114.2(4) . .
C20 N5 C21 C22 -116.6(4) . .
V3 N5 C21 C22 -2.7(4) . .
Ce1 O18 C22 O17 20.0(5) 2_766 .
Ce1 O18 C22 C21 -158.3(3) 2_766 .
V3 O17 C22 O18 -159.4(3) . .
V3 O17 C22 C21 18.9(5) . .
N5 C21 C22 O18 169.4(3) . .
N5 C21 C22 O17 -9.0(5) . .
C27 N6 C23 C24 -136.4(3) . .
C26 N6 C23 C24 100.3(4) . .
V3 N6 C23 C24 -18.4(4) . .
V3 O15 C24 O16 -159.8(4) . .
V3 O15 C24 C23 19.6(5) . .
N6 C23 C24 O16 -179.5(4) . .
N6 C23 C24 O15 1.1(5) . .
C21 N5 C25 C26 -75.8(4) . .
C20 N5 C25 C26 156.5(3) . .
V3 N5 C25 C26 43.3(3) . .
C27 N6 C26 C25 158.4(3) . .
C23 N6 C26 C25 -77.8(4) . .
V3 N6 C26 C25 38.7(4) . .
N5 C25 C26 N6 -56.9(4) . .
C23 N6 C27 C27 -64.8(5) . 2_765
C26 N6 C27 C27 59.4(5) . 2_765
V3 N6 C27 C27 179.3(4) . 2_765
